data_7020405
loop_
_publ_author_name
'Sun, Gong-ming'
'Luo, Feng'
'Song, Yu-mei'
'Tian, Xiao-zhao'
'Huang, Hai-xiao'
'Zhu, Yan'
'Yuan, Zi-jun'
'Feng, Xue-feng'
'Luo, Ming-biao'
'Liu, Shu-juan'
'Xu, Wen-yuan'

_publ_section_title
;
 A self-catenated network containing unprecedented 0D + 2D \\rightarrow 2D
 polycatenation array.
;
_journal_issue 38
_journal_name_full 'Dalton transactions (Cambridge, England : 2003)'
_journal_page_first 11559
_journal_page_last 11561
_journal_paper_doi 10.1039/c2dt31457f
_journal_volume 41
_journal_year 2012
_chemical_formula_sum 'C33 H24 N4 O9 Zn2'
_chemical_formula_weight 751.30
_chemical_name_systematic
;
?
;
_space_group_IT_number 2
_symmetry_cell_setting triclinic
_symmetry_space_group_name_Hall '-P 1'
_symmetry_space_group_name_H-M 'P -1'
_atom_sites_solution_hydrogens geom
_atom_sites_solution_primary direct
_atom_sites_solution_secondary difmap
_audit_creation_method SHELXL-97
_cell_angle_alpha 92.746(4)
_cell_angle_beta 99.154(4)
_cell_angle_gamma 107.776(3)
_cell_formula_units_Z 2
_cell_length_a 9.9404(7)
_cell_length_b 10.3755(7)
_cell_length_c 15.5708(12)
_cell_measurement_reflns_used 9922
_cell_measurement_temperature 296(2)
_cell_measurement_theta_max 27.44
_cell_measurement_theta_min 2.49
_cell_volume 1501.80(19)
_computing_cell_refinement 'Bruker SMART'
_computing_data_collection 'Bruker SMART'
_computing_data_reduction 'Bruker SAINT'
_computing_molecular_graphics 'Demonstration Version 3.0'
_computing_publication_material 'Bruker SHELXTL,Demonstration Version 3.0, 3D MAX 2009'
_computing_structure_refinement 'SHELXL-97 (Sheldrick, 1997)'
_computing_structure_solution 'SHELXS-97 (Sheldrick, 1990)'
_diffrn_ambient_temperature 296(2)
_diffrn_measured_fraction_theta_full 1.000
_diffrn_measured_fraction_theta_max 1.000
_diffrn_measurement_device_type 'CCD area detector'
_diffrn_measurement_method 'phi and omega scans'
_diffrn_radiation_monochromator graphite
_diffrn_radiation_source 'fine-focus sealed tube'
_diffrn_radiation_type MoK\a
_diffrn_radiation_wavelength 0.71073
_diffrn_reflns_av_R_equivalents 0.0306
_diffrn_reflns_av_sigmaI/netI 0.0268
_diffrn_reflns_limit_h_max 11
_diffrn_reflns_limit_h_min -11
_diffrn_reflns_limit_k_max 12
_diffrn_reflns_limit_k_min -12
_diffrn_reflns_limit_l_max 18
_diffrn_reflns_limit_l_min -18
_diffrn_reflns_number 21487
_diffrn_reflns_theta_full 25.00
_diffrn_reflns_theta_max 25.00
_diffrn_reflns_theta_min 1.33
_exptl_absorpt_coefficient_mu 1.663
_exptl_absorpt_correction_T_max 0.5938
_exptl_absorpt_correction_T_min 0.5216
_exptl_absorpt_correction_type multi-scan
_exptl_crystal_colour Colorless
_exptl_crystal_density_diffrn 1.661
_exptl_crystal_density_method 'not measured'
_exptl_crystal_description Block
_exptl_crystal_F_000 764
_exptl_crystal_size_max 0.45
_exptl_crystal_size_mid 0.38
_exptl_crystal_size_min 0.35
_refine_diff_density_max 2.121
_refine_diff_density_min -0.754
_refine_diff_density_rms 0.121
_refine_ls_extinction_method none
_refine_ls_goodness_of_fit_ref 1.136
_refine_ls_hydrogen_treatment mixed
_refine_ls_matrix_type full
_refine_ls_number_parameters 461
_refine_ls_number_reflns 5301
_refine_ls_number_restraints 0
_refine_ls_restrained_S_all 1.136
_refine_ls_R_factor_all 0.0484
_refine_ls_R_factor_gt 0.0410
_refine_ls_shift/su_max 0.001
_refine_ls_shift/su_mean 0.000
_refine_ls_structure_factor_coef Fsqd
_refine_ls_weighting_details 'calc w=1/[\s^2^(Fo^2^)+(0.0574P)^2^+1.8873P] where P=(Fo^2^+2Fc^2^)/3'
_refine_ls_weighting_scheme calc
_refine_ls_wR_factor_gt 0.1073
_refine_ls_wR_factor_ref 0.1182
_reflns_number_gt 4714
_reflns_number_total 5301
_reflns_threshold_expression >2sigma(I)
_cod_data_source_file c2dt31457f.txt
_cod_data_source_block 1
_cod_depositor_comments
;
The following automatic conversions were performed:

'_symmetry_cell_setting' value 'Triclinic' changed to 'triclinic'
according to /home/saulius/struct/CIF-dictionaries/cif_core.dic
dictionary named 'cif_core.dic' version 2.4.2 from
2011-04-26.

'_exptl_absorpt_correction_type' value 'Multi-scan'
changed to 'multi-scan' according to
/home/saulius/struct/CIF-dictionaries/cif_core.dic dictionary named
'cif_core.dic' version 2.4.2 from 2011-04-26.

Automatic conversion script
Id: cif_fix_values 1891 2012-01-12 08:04:46Z andrius 
;
_cod_original_sg_symbol_H-M P-1
_cod_database_code 7020405

loop_
_symmetry_equiv_pos_as_xyz
'x, y, z'
'-x, -y, -z'

loop_
_atom_site_label
_atom_site_type_symbol
_atom_site_fract_x
_atom_site_fract_y
_atom_site_fract_z
_atom_site_U_iso_or_equiv
_atom_site_adp_type
_atom_site_occupancy
_atom_site_symmetry_multiplicity
_atom_site_calc_flag
_atom_site_refinement_flags
C1 C 0.6207(4) 0.4647(3) 0.6172(2) 0.0275(7) Uani 1 1 d .
H1 H 0.7200 0.5001 0.6231 0.033 Uiso 1 1 calc R
C2 C 0.5559(4) 0.3251(3) 0.6090(2) 0.0264(7) Uani 1 1 d .
C3 C 0.5401(4) 0.5528(3) 0.6168(2) 0.0269(7) Uani 1 1 d .
C4 C 0.4069(4) 0.2732(3) 0.5982(2) 0.0265(7) Uani 1 1 d .
H4 H 0.3620 0.1796 0.5923 0.032 Uiso 1 1 calc R
C5 C 0.6174(4) 0.7035(3) 0.6260(2) 0.0311(8) Uani 1 1 d .
C6 C 0.6430(4) 0.2284(3) 0.6088(2) 0.0286(7) Uani 1 1 d .
C7 C 0.3913(4) 0.5007(3) 0.6062(2) 0.0280(7) Uani 1 1 d .
H7 H 0.3366 0.5592 0.6059 0.034 Uiso 1 1 calc R
C8 C 0.3247(3) 0.3604(3) 0.5960(2) 0.0263(7) Uani 1 1 d .
C9 C 0.1649(4) 0.2994(4) 0.5802(2) 0.0320(8) Uani 1 1 d .
C10 C 0.6346(6) 0.7380(5) -0.1398(3) 0.0615(13) Uani 1 1 d .
H10 H 0.6112 0.7677 -0.1939 0.074 Uiso 1 1 calc R
C11 C 0.7012(4) 0.6408(4) 0.0212(2) 0.0367(8) Uani 1 1 d .
C12 C 0.7357(6) 0.6696(5) -0.1279(3) 0.0619(13) Uani 1 1 d .
H12 H 0.7806 0.6559 -0.1740 0.074 Uiso 1 1 calc R
C13 C 0.8387(5) 0.5204(4) 0.1255(2) 0.0413(9) Uani 1 1 d .
C14 C 0.6015(5) 0.7140(4) 0.0092(2) 0.0411(9) Uani 1 1 d .
C15 C 0.4482(5) 0.8352(5) 0.0731(3) 0.0475(10) Uani 1 1 d .
C16 C 0.7304(4) 0.5926(4) 0.1054(2) 0.0404(9) Uani 1 1 d .
C17 C 0.5352(5) 0.7393(4) 0.0793(3) 0.0443(9) Uani 1 1 d .
C18 C 0.9359(4) 0.3322(4) 0.3708(2) 0.0361(8) Uani 1 1 d .
H18 H 1.0114 0.3998 0.4059 0.043 Uiso 1 1 calc R
C19 C 0.7698(5) 0.6226(4) -0.0502(3) 0.0495(10) Uani 1 1 d .
H19 H 0.8385 0.5782 -0.0434 0.059 Uiso 1 1 calc R
C20 C 0.0131(5) 0.9058(4) 0.0919(3) 0.0487(10) Uani 1 1 d .
H20 H -0.0449 0.8846 0.0368 0.058 Uiso 1 1 calc R
C21 C 0.9118(4) 0.3416(4) 0.2821(3) 0.0409(9) Uani 1 1 d .
C22 C 0.7456(5) 0.1343(4) 0.3586(3) 0.0521(11) Uani 1 1 d .
H22 H 0.6876 0.0649 0.3847 0.063 Uiso 1 1 calc R
C23 C 0.1502(5) 0.8979(4) 0.1031(3) 0.0449(10) Uani 1 1 d .
C24 C 0.0509(5) 0.9790(5) 0.2431(3) 0.0511(11) Uani 1 1 d .
H24 H 0.0176 1.0085 0.2905 0.061 Uiso 1 1 calc R
C25 C 0.2137(6) 0.8654(6) 0.0263(3) 0.0555(12) Uani 1 1 d .
C26 C 0.9983(5) 0.4628(5) 0.2435(3) 0.0478(10) Uani 1 1 d .
C27 C 0.2318(5) 0.9308(4) 0.1865(3) 0.0439(9) Uani 1 1 d .
H27 H 0.3244 0.9248 0.1948 0.053 Uiso 1 1 calc R
C28 C 0.6555(5) 0.6119(5) 0.1684(3) 0.0530(11) Uani 1 1 d .
H28 H 0.6692 0.5748 0.2210 0.064 Uiso 1 1 calc R
C29 C 0.5593(5) 0.6855(5) 0.1564(3) 0.0564(12) Uani 1 1 d .
H29 H 0.5112 0.6981 0.2010 0.068 Uiso 1 1 calc R
C30 C 0.7161(6) 0.1353(5) 0.2693(3) 0.0649(14) Uani 1 1 d .
H30 H 0.6406 0.0664 0.2352 0.078 Uiso 1 1 calc R
C31 C 0.7993(5) 0.2390(5) 0.2318(3) 0.0570(12) Uani 1 1 d .
H31 H 0.7801 0.2409 0.1715 0.068 Uiso 1 1 calc R
C32 C -0.0385(5) 0.9453(5) 0.1627(3) 0.0589(12) Uani 1 1 d .
H32 H -0.1318 0.9490 0.1561 0.071 Uiso 1 1 calc R
C33 C 0.5698(5) 0.7619(4) -0.0731(3) 0.0508(11) Uani 1 1 d .
H33 H 0.5043 0.8098 -0.0813 0.061 Uiso 1 1 calc R
H1M H 0.147(5) 0.820(5) -0.016(3) 0.044(12) Uiso 1 1 d .
H2M H 0.269(6) 0.948(6) 0.005(4) 0.082(19) Uiso 1 1 d .
H3M H 0.277(5) 0.702(5) 0.028(3) 0.043(13) Uiso 1 1 d .
H4M H 1.036(5) 0.425(5) 0.194(3) 0.058(13) Uiso 1 1 d .
H5M H 1.078(6) 0.522(5) 0.282(3) 0.062(15) Uiso 1 1 d .
H6M H 0.893(4) 0.593(4) 0.242(3) 0.034(11) Uiso 1 1 d .
N1 N 0.8561(3) 0.2308(3) 0.4092(2) 0.0384(7) Uani 1 1 d .
N2 N 0.9111(4) 0.5440(4) 0.2080(2) 0.0451(8) Uani 1 1 d .
N3 N 0.3074(4) 0.7818(4) 0.0443(3) 0.0526(10) Uani 1 1 d .
N4 N 0.1850(4) 0.9707(3) 0.2554(2) 0.0394(7) Uani 1 1 d .
O1 O 0.7713(3) 0.2792(2) 0.59919(18) 0.0381(6) Uani 1 1 d .
O2 O 0.5823(3) 0.1073(2) 0.61895(19) 0.0397(6) Uani 1 1 d .
O3 O 0.7971(3) 0.0129(3) 0.53838(19) 0.0386(7) Uani 1 1 d .
O4 O 0.7496(3) 0.7448(3) 0.6401(2) 0.0496(7) Uani 1 1 d .
O5 O 0.5409(3) 0.7831(2) 0.61922(18) 0.0377(6) Uani 1 1 d .
O6 O 0.8617(4) 0.4434(3) 0.07143(18) 0.0524(8) Uani 1 1 d .
O7 O 0.1081(3) 0.1779(3) 0.5527(2) 0.0514(8) Uani 1 1 d .
O8 O 0.0875(3) 0.3692(3) 0.5956(2) 0.0544(8) Uani 1 1 d .
O9 O 0.5082(4) 0.9562(3) 0.0961(2) 0.0608(8) Uani 1 1 d .
Zn1 Zn 0.89794(4) 0.20244(4) 0.53801(3) 0.03110(14) Uani 1 1 d .
Zn2 Zn 0.68242(4) -0.03566(4) 0.62461(3) 0.03155(14) Uani 1 1 d .
H1W H 0.821(5) -0.035(4) 0.527(3) 0.028(13) Uiso 1 1 d .

loop_
_atom_site_aniso_label
_atom_site_aniso_U_11
_atom_site_aniso_U_22
_atom_site_aniso_U_33
_atom_site_aniso_U_23
_atom_site_aniso_U_13
_atom_site_aniso_U_12
C1 0.0201(17) 0.0300(17) 0.0291(17) 0.0009(14) 0.0021(13) 0.0046(14)
C2 0.0231(17) 0.0261(17) 0.0295(17) 0.0009(13) 0.0044(14) 0.0077(14)
C3 0.0279(18) 0.0268(17) 0.0246(16) 0.0026(13) 0.0044(14) 0.0068(14)
C4 0.0248(17) 0.0211(16) 0.0316(17) 0.0013(13) 0.0042(14) 0.0053(14)
C5 0.035(2) 0.0263(17) 0.0312(18) 0.0028(14) 0.0067(15) 0.0088(16)
C6 0.0222(18) 0.0303(18) 0.0324(18) 0.0009(14) 0.0008(14) 0.0094(15)
C7 0.0301(19) 0.0284(17) 0.0277(17) 0.0029(14) 0.0053(14) 0.0123(15)
C8 0.0207(17) 0.0310(17) 0.0265(16) 0.0018(13) 0.0045(13) 0.0072(14)
C9 0.0244(18) 0.039(2) 0.0334(18) 0.0044(15) 0.0082(15) 0.0095(16)
C10 0.096(4) 0.062(3) 0.037(2) 0.016(2) 0.017(2) 0.038(3)
C11 0.043(2) 0.0327(19) 0.0299(19) 0.0001(15) 0.0039(16) 0.0081(17)
C12 0.097(4) 0.069(3) 0.035(2) 0.012(2) 0.024(2) 0.041(3)
C13 0.048(2) 0.039(2) 0.033(2) 0.0043(17) 0.0030(18) 0.0107(19)
C14 0.050(2) 0.039(2) 0.0309(19) -0.0005(16) 0.0039(17) 0.0116(19)
C15 0.057(3) 0.055(3) 0.031(2) -0.0064(18) 0.0014(19) 0.022(2)
C16 0.046(2) 0.040(2) 0.033(2) 0.0044(16) 0.0044(17) 0.0120(18)
C17 0.046(2) 0.047(2) 0.038(2) -0.0005(18) 0.0048(18) 0.016(2)
C18 0.030(2) 0.037(2) 0.039(2) 0.0026(16) 0.0001(16) 0.0112(16)
C19 0.066(3) 0.049(2) 0.039(2) 0.0037(18) 0.014(2) 0.024(2)
C20 0.041(2) 0.051(3) 0.045(2) 0.0000(19) -0.0070(19) 0.011(2)
C21 0.041(2) 0.048(2) 0.037(2) 0.0029(17) 0.0007(17) 0.0219(19)
C22 0.046(3) 0.040(2) 0.057(3) 0.007(2) -0.007(2) 0.002(2)
C23 0.048(3) 0.043(2) 0.042(2) -0.0051(18) -0.0012(19) 0.019(2)
C24 0.042(2) 0.063(3) 0.048(2) -0.004(2) 0.006(2) 0.019(2)
C25 0.057(3) 0.071(3) 0.039(2) -0.012(2) -0.006(2) 0.030(3)
C26 0.045(3) 0.061(3) 0.039(2) 0.014(2) 0.003(2) 0.020(2)
C27 0.041(2) 0.049(2) 0.044(2) -0.0020(18) 0.0025(18) 0.0216(19)
C28 0.065(3) 0.071(3) 0.033(2) 0.018(2) 0.015(2) 0.031(3)
C29 0.063(3) 0.078(3) 0.039(2) 0.009(2) 0.016(2) 0.034(3)
C30 0.070(3) 0.051(3) 0.051(3) -0.006(2) -0.019(2) 0.005(3)
C31 0.066(3) 0.061(3) 0.036(2) -0.002(2) -0.006(2) 0.017(3)
C32 0.040(3) 0.075(3) 0.060(3) -0.001(2) 0.000(2) 0.021(2)
C33 0.071(3) 0.048(2) 0.039(2) 0.0057(18) 0.007(2) 0.028(2)
N1 0.0345(18) 0.0381(17) 0.0398(17) 0.0040(14) -0.0006(14) 0.0110(15)
N2 0.055(2) 0.050(2) 0.0332(18) 0.0027(16) 0.0036(16) 0.0228(19)
N3 0.054(3) 0.052(2) 0.050(2) -0.0168(18) -0.0006(18) 0.022(2)
N4 0.0382(19) 0.0378(17) 0.0415(18) -0.0010(14) 0.0026(15) 0.0140(15)
O1 0.0222(13) 0.0319(13) 0.0587(17) -0.0025(12) 0.0088(12) 0.0068(11)
O2 0.0300(14) 0.0256(13) 0.0660(18) 0.0086(12) 0.0126(13) 0.0098(11)
O3 0.0400(16) 0.0280(14) 0.0507(17) 0.0033(12) 0.0193(13) 0.0098(13)
O4 0.0324(16) 0.0278(14) 0.082(2) 0.0032(14) 0.0044(14) 0.0034(12)
O5 0.0379(15) 0.0263(12) 0.0493(15) 0.0051(11) 0.0088(12) 0.0102(11)
O6 0.068(2) 0.0532(18) 0.0385(15) -0.0026(13) 0.0008(14) 0.0288(16)
O7 0.0227(14) 0.0368(16) 0.087(2) -0.0058(15) 0.0057(14) 0.0019(12)
O8 0.0235(14) 0.0506(17) 0.089(2) -0.0144(16) 0.0113(15) 0.0141(13)
O9 0.066(2) 0.052(2) 0.058(2) -0.0074(16) -0.0038(17) 0.0204(17)
Zn1 0.0219(2) 0.0291(2) 0.0407(3) 0.00364(17) 0.00516(18) 0.00610(17)
Zn2 0.0310(2) 0.0247(2) 0.0385(3) 0.00418(17) 0.00760(18) 0.00744(18)

loop_
_atom_type_symbol
_atom_type_description
_atom_type_scat_dispersion_real
_atom_type_scat_dispersion_imag
_atom_type_scat_source
C C 0.0033 0.0016 'International Tables Vol C Tables 4.2.6.8 and 6.1.1.4'
H H 0.0000 0.0000 'International Tables Vol C Tables 4.2.6.8 and 6.1.1.4'
O O 0.0106 0.0060 'International Tables Vol C Tables 4.2.6.8 and 6.1.1.4'
N N 0.0061 0.0033 'International Tables Vol C Tables 4.2.6.8 and 6.1.1.4'
Zn Zn 0.2839 1.4301 'International Tables Vol C Tables 4.2.6.8 and 6.1.1.4'

loop_
_geom_angle_atom_site_label_1
_geom_angle_atom_site_label_2
_geom_angle_atom_site_label_3
_geom_angle
_geom_angle_site_symmetry_1
_geom_angle_site_symmetry_3
C2 C1 C3 121.2(3) . .
C2 C1 H1 119.4 . .
C3 C1 H1 119.4 . .
C1 C2 C4 118.9(3) . .
C1 C2 C6 121.5(3) . .
C4 C2 C6 119.6(3) . .
C1 C3 C7 119.8(3) . .
C1 C3 C5 118.4(3) . .
C7 C3 C5 121.8(3) . .
C8 C4 C2 120.5(3) . .
C8 C4 H4 119.8 . .
C2 C4 H4 119.8 . .
O4 C5 O5 123.0(3) . .
O4 C5 C3 119.4(3) . .
O5 C5 C3 117.6(3) . .
O4 C5 Zn2 75.6(2) . 1_565
O5 C5 Zn2 47.55(16) . 1_565
C3 C5 Zn2 164.6(3) . 1_565
O2 C6 O1 126.2(3) . .
O2 C6 C2 117.5(3) . .
O1 C6 C2 116.2(3) . .
C3 C7 C8 119.5(3) . .
C3 C7 H7 120.2 . .
C8 C7 H7 120.2 . .
C4 C8 C7 120.1(3) . .
C4 C8 C9 118.3(3) . .
C7 C8 C9 121.6(3) . .
O7 C9 O8 119.3(3) . .
O7 C9 C8 119.9(3) . .
O8 C9 C8 120.8(3) . .
O7 C9 Zn1 59.81(19) . 1_455
O8 C9 Zn1 59.9(2) . 1_455
C8 C9 Zn1 174.2(2) . 1_455
C33 C10 C12 120.6(4) . .
C33 C10 H10 119.7 . .
C12 C10 H10 119.7 . .
C14 C11 C19 117.8(3) . .
C14 C11 C16 118.3(3) . .
C19 C11 C16 124.0(4) . .
C19 C12 C10 121.0(4) . .
C19 C12 H12 119.5 . .
C10 C12 H12 119.5 . .
O6 C13 N2 120.9(4) . .
O6 C13 C16 123.5(4) . .
N2 C13 C16 115.6(4) . .
C17 C14 C11 119.7(3) . .
C17 C14 C33 120.7(4) . .
C11 C14 C33 119.6(4) . .
O9 C15 N3 123.4(4) . .
O9 C15 C17 119.3(4) . .
N3 C15 C17 117.3(4) . .
C28 C16 C11 119.1(4) . .
C28 C16 C13 118.8(3) . .
C11 C16 C13 122.1(3) . .
C29 C17 C14 120.2(4) . .
C29 C17 C15 118.8(4) . .
C14 C17 C15 120.7(4) . .
N1 C18 C21 123.4(4) . .
N1 C18 H18 118.3 . .
C21 C18 H18 118.3 . .
C12 C19 C11 120.6(4) . .
C12 C19 H19 119.7 . .
C11 C19 H19 119.7 . .
C23 C20 C32 119.9(4) . .
C23 C20 H20 120.0 . .
C32 C20 H20 120.0 . .
C18 C21 C31 116.9(4) . .
C18 C21 C26 121.0(4) . .
C31 C21 C26 122.0(4) . .
N1 C22 C30 121.8(4) . .
N1 C22 H22 119.1 . .
C30 C22 H22 119.1 . .
C20 C23 C27 117.6(4) . .
C20 C23 C25 121.3(4) . .
C27 C23 C25 120.9(4) . .
N4 C24 C32 122.1(4) . .
N4 C24 H24 118.9 . .
C32 C24 H24 118.9 . .
N3 C25 C23 114.4(4) . .
N3 C25 H1M 105(3) . .
C23 C25 H1M 111(3) . .
N3 C25 H2M 107(3) . .
C23 C25 H2M 111(3) . .
H1M C25 H2M 108(5) . .
N2 C26 C21 111.7(4) . .
N2 C26 H4M 109(3) . .
C21 C26 H4M 107(3) . .
N2 C26 H5M 107(3) . .
C21 C26 H5M 115(3) . .
H4M C26 H5M 108(4) . .
N4 C27 C23 123.5(4) . .
N4 C27 H27 118.2 . .
C23 C27 H27 118.2 . .
C16 C28 C29 122.0(4) . .
C16 C28 H28 119.0 . .
C29 C28 H28 119.0 . .
C17 C29 C28 120.3(4) . .
C17 C29 H29 119.8 . .
C28 C29 H29 119.8 . .
C31 C30 C22 118.8(4) . .
C31 C30 H30 120.6 . .
C22 C30 H30 120.6 . .
C30 C31 C21 120.8(4) . .
C30 C31 H31 119.6 . .
C21 C31 H31 119.6 . .
C24 C32 C20 118.7(4) . .
C24 C32 H32 120.6 . .
C20 C32 H32 120.6 . .
C10 C33 C14 120.3(4) . .
C10 C33 H33 119.8 . .
C14 C33 H33 119.8 . .
C18 N1 C22 118.2(4) . .
C18 N1 Zn1 125.0(3) . .
C22 N1 Zn1 116.6(3) . .
C13 N2 C26 122.8(4) . .
C13 N2 H6M 119(3) . .
C26 N2 H6M 117(3) . .
C15 N3 C25 122.5(4) . .
C15 N3 H3M 117(3) . .
C25 N3 H3M 119(3) . .
C27 N4 C24 118.1(4) . .
C27 N4 Zn2 121.7(3) . 2_666
C24 N4 Zn2 119.9(3) . 2_666
C6 O1 Zn1 131.5(2) . .
C6 O2 Zn2 123.4(2) . .
Zn2 O3 Zn1 117.08(15) . .
Zn2 O3 H1W 112(4) . .
Zn1 O3 H1W 124(4) . .
C5 O5 Zn2 103.7(2) . 1_565
C9 O7 Zn1 90.5(2) . 1_455
C9 O8 Zn1 90.1(2) . 1_455
O3 Zn1 O1 98.46(11) . .
O3 Zn1 N1 102.45(13) . .
O1 Zn1 N1 107.24(12) . .
O3 Zn1 O7 94.99(12) . 1_655
O1 Zn1 O7 143.46(12) . 1_655
N1 Zn1 O7 102.71(13) . 1_655
O3 Zn1 O8 145.20(13) . 1_655
O1 Zn1 O8 92.02(10) . 1_655
N1 Zn1 O8 105.93(13) . 1_655
O7 Zn1 O8 59.49(10) 1_655 1_655
O3 Zn1 C9 122.49(12) . 1_655
O1 Zn1 C9 120.03(11) . 1_655
N1 Zn1 C9 104.31(12) . 1_655
O7 Zn1 C9 29.68(11) 1_655 1_655
O8 Zn1 C9 29.97(11) 1_655 1_655
O3 Zn2 O5 122.18(12) . 1_545
O3 Zn2 O2 101.05(12) . .
O5 Zn2 O2 109.91(10) 1_545 .
O3 Zn2 N4 107.43(13) . 2_666
O5 Zn2 N4 113.73(12) 1_545 2_666
O2 Zn2 N4 99.47(12) . 2_666
O3 Zn2 C5 106.76(12) . 1_545
O5 Zn2 C5 28.75(11) 1_545 1_545
O2 Zn2 C5 138.64(11) . 1_545
N4 Zn2 C5 100.65(12) 2_666 1_545

loop_
_geom_bond_atom_site_label_1
_geom_bond_atom_site_label_2
_geom_bond_distance
_geom_bond_site_symmetry_2
C1 C2 1.384(5) .
C1 C3 1.387(5) .
C1 H1 0.9300 .
C2 C4 1.392(5) .
C2 C6 1.512(4) .
C3 C7 1.390(5) .
C3 C5 1.506(5) .
C4 C8 1.390(4) .
C4 H4 0.9300 .
C5 O4 1.230(5) .
C5 O5 1.280(4) .
C5 Zn2 2.585(3) 1_565
C6 O2 1.247(4) .
C6 O1 1.259(4) .
C7 C8 1.392(5) .
C7 H7 0.9300 .
C8 C9 1.494(5) .
C9 O7 1.236(5) .
C9 O8 1.247(4) .
C9 Zn1 2.497(4) 1_455
C10 C33 1.357(6) .
C10 C12 1.391(7) .
C10 H10 0.9300 .
C11 C14 1.418(6) .
C11 C19 1.427(5) .
C11 C16 1.444(5) .
C12 C19 1.359(6) .
C12 H12 0.9300 .
C13 O6 1.228(5) .
C13 N2 1.340(5) .
C13 C16 1.492(6) .
C14 C17 1.415(6) .
C14 C33 1.419(6) .
C15 O9 1.221(5) .
C15 N3 1.331(6) .
C15 C17 1.502(6) .
C16 C28 1.364(6) .
C17 C29 1.365(6) .
C18 N1 1.340(5) .
C18 C21 1.377(5) .
C18 H18 0.9300 .
C19 H19 0.9300 .
C20 C23 1.373(6) .
C20 C32 1.382(6) .
C20 H20 0.9300 .
C21 C31 1.383(6) .
C21 C26 1.504(6) .
C22 N1 1.345(5) .
C22 C30 1.375(7) .
C22 H22 0.9300 .
C23 C27 1.383(6) .
C23 C25 1.508(6) .
C24 N4 1.346(5) .
C24 C32 1.376(6) .
C24 H24 0.9300 .
C25 N3 1.461(6) .
C25 H1M 0.86(5) .
C25 H2M 0.97(6) .
C26 N2 1.450(5) .
C26 H4M 1.02(5) .
C26 H5M 0.94(5) .
C27 N4 1.332(5) .
C27 H27 0.9300 .
C28 C29 1.391(6) .
C28 H28 0.9300 .
C29 H29 0.9300 .
C30 C31 1.362(7) .
C30 H30 0.9300 .
C31 H31 0.9300 .
C32 H32 0.9300 .
C33 H33 0.9300 .
N1 Zn1 2.036(3) .
N2 H6M 0.80(4) .
N3 H3M 0.80(5) .
N4 Zn2 2.058(3) 2_666
O1 Zn1 2.011(2) .
O2 Zn2 2.020(2) .
O3 Zn2 1.886(3) .
O3 Zn1 1.916(3) .
O3 H1W 0.64(4) .
O5 Zn2 1.964(3) 1_565
O7 Zn1 2.159(3) 1_455
O8 Zn1 2.161(3) 1_455
Zn1 O7 2.159(3) 1_655
Zn1 O8 2.161(3) 1_655
Zn1 C9 2.497(4) 1_655
Zn2 O5 1.964(3) 1_545
Zn2 N4 2.058(3) 2_666
Zn2 C5 2.585(3) 1_545

loop_
_geom_torsion_atom_site_label_1
_geom_torsion_atom_site_label_2
_geom_torsion_atom_site_label_3
_geom_torsion_atom_site_label_4
_geom_torsion
_geom_torsion_site_symmetry_4
C3 C1 C2 C4 1.5(5) .
C3 C1 C2 C6 179.6(3) .
C2 C1 C3 C7 -1.4(5) .
C2 C1 C3 C5 180.0(3) .
C1 C2 C4 C8 -0.3(5) .
C6 C2 C4 C8 -178.4(3) .
C1 C3 C5 O4 -5.4(5) .
C7 C3 C5 O4 176.0(3) .
C1 C3 C5 O5 175.0(3) .
C7 C3 C5 O5 -3.6(5) .
C1 C3 C5 Zn2 161.2(8) 1_565
C7 C3 C5 Zn2 -17.4(11) 1_565
C1 C2 C6 O2 165.8(3) .
C4 C2 C6 O2 -16.0(5) .
C1 C2 C6 O1 -13.5(5) .
C4 C2 C6 O1 164.7(3) .
C1 C3 C7 C8 0.0(5) .
C5 C3 C7 C8 178.6(3) .
C2 C4 C8 C7 -1.1(5) .
C2 C4 C8 C9 177.2(3) .
C3 C7 C8 C4 1.2(5) .
C3 C7 C8 C9 -177.0(3) .
C4 C8 C9 O7 -14.1(5) .
C7 C8 C9 O7 164.2(3) .
C4 C8 C9 O8 164.8(3) .
C7 C8 C9 O8 -16.9(5) .
C4 C8 C9 Zn1 -100(2) 1_455
C7 C8 C9 Zn1 78(3) 1_455
C33 C10 C12 C19 1.4(9) .
C19 C11 C14 C17 -177.5(4) .
C16 C11 C14 C17 0.7(6) .
C19 C11 C14 C33 2.2(6) .
C16 C11 C14 C33 -179.6(4) .
C14 C11 C16 C28 3.8(6) .
C19 C11 C16 C28 -178.1(4) .
C14 C11 C16 C13 -177.0(4) .
C19 C11 C16 C13 1.0(6) .
O6 C13 C16 C28 144.5(5) .
N2 C13 C16 C28 -35.2(6) .
O6 C13 C16 C11 -34.7(6) .
N2 C13 C16 C11 145.7(4) .
C11 C14 C17 C29 -4.5(7) .
C33 C14 C17 C29 175.8(4) .
C11 C14 C17 C15 170.0(4) .
C33 C14 C17 C15 -9.7(6) .
O9 C15 C17 C29 86.2(6) .
N3 C15 C17 C29 -92.3(5) .
O9 C15 C17 C14 -88.4(5) .
N3 C15 C17 C14 93.2(5) .
C10 C12 C19 C11 0.8(8) .
C14 C11 C19 C12 -2.6(7) .
C16 C11 C19 C12 179.3(4) .
N1 C18 C21 C31 -0.4(6) .
N1 C18 C21 C26 175.7(4) .
C32 C20 C23 C27 -0.1(7) .
C32 C20 C23 C25 -175.3(5) .
C20 C23 C25 N3 -144.0(5) .
C27 C23 C25 N3 40.9(7) .
C18 C21 C26 N2 -112.4(4) .
C31 C21 C26 N2 63.6(6) .
C20 C23 C27 N4 -0.7(7) .
C25 C23 C27 N4 174.5(4) .
C11 C16 C28 C29 -4.8(7) .
C13 C16 C28 C29 176.0(4) .
C14 C17 C29 C28 3.7(7) .
C15 C17 C29 C28 -170.9(5) .
C16 C28 C29 C17 1.1(8) .
N1 C22 C30 C31 -1.6(8) .
C22 C30 C31 C21 0.1(8) .
C18 C21 C31 C30 0.8(7) .
C26 C21 C31 C30 -175.3(5) .
N4 C24 C32 C20 -2.1(8) .
C23 C20 C32 C24 1.5(7) .
C12 C10 C33 C14 -1.7(8) .
C17 C14 C33 C10 179.6(5) .
C11 C14 C33 C10 -0.1(7) .
C21 C18 N1 C22 -1.0(6) .
C21 C18 N1 Zn1 174.1(3) .
C30 C22 N1 C18 2.0(7) .
C30 C22 N1 Zn1 -173.4(4) .
O6 C13 N2 C26 -12.4(7) .
C16 C13 N2 C26 167.3(4) .
C21 C26 N2 C13 -88.6(5) .
O9 C15 N3 C25 8.5(7) .
C17 C15 N3 C25 -173.1(4) .
C23 C25 N3 C15 -90.5(6) .
C23 C27 N4 C24 0.1(6) .
C23 C27 N4 Zn2 -174.1(3) 2_666
C32 C24 N4 C27 1.3(7) .
C32 C24 N4 Zn2 175.7(4) 2_666
O2 C6 O1 Zn1 35.4(5) .
C2 C6 O1 Zn1 -145.4(3) .
O1 C6 O2 Zn2 1.3(5) .
C2 C6 O2 Zn2 -177.9(2) .
O4 C5 O5 Zn2 5.4(4) 1_565
C3 C5 O5 Zn2 -175.1(2) 1_565
O8 C9 O7 Zn1 7.7(4) 1_455
C8 C9 O7 Zn1 -173.3(3) 1_455
O7 C9 O8 Zn1 -7.7(4) 1_455
C8 C9 O8 Zn1 173.3(3) 1_455
Zn2 O3 Zn1 O1 -23.53(19) .
Zn2 O3 Zn1 N1 -133.39(17) .
Zn2 O3 Zn1 O7 122.40(18) 1_655
Zn2 O3 Zn1 O8 82.5(3) 1_655
Zn2 O3 Zn1 C9 110.46(17) 1_655
C6 O1 Zn1 O3 -21.5(3) .
C6 O1 Zn1 N1 84.5(3) .
C6 O1 Zn1 O7 -131.9(3) 1_655
C6 O1 Zn1 O8 -168.2(3) 1_655
C6 O1 Zn1 C9 -157.0(3) 1_655
C18 N1 Zn1 O3 -158.1(3) .
C22 N1 Zn1 O3 17.1(3) .
C18 N1 Zn1 O1 98.9(3) .
C22 N1 Zn1 O1 -86.0(3) .
C18 N1 Zn1 O7 -60.0(3) 1_655
C22 N1 Zn1 O7 115.2(3) 1_655
C18 N1 Zn1 O8 1.6(3) 1_655
C22 N1 Zn1 O8 176.7(3) 1_655
C18 N1 Zn1 C9 -29.5(3) 1_655
C22 N1 Zn1 C9 145.7(3) 1_655
Zn1 O3 Zn2 O5 166.48(13) 1_545
Zn1 O3 Zn2 O2 44.29(19) .
Zn1 O3 Zn2 N4 -59.42(19) 2_666
Zn1 O3 Zn2 C5 -166.69(15) 1_545
C6 O2 Zn2 O3 -39.2(3) .
C6 O2 Zn2 O5 -169.6(3) 1_545
C6 O2 Zn2 N4 70.8(3) 2_666
C6 O2 Zn2 C5 -171.0(3) 1_545
